data_7016912
loop_
_publ_author_name
'Griffiths, D. Vaughan'
'Cheong, Yuen-Ki'
'Duncanson, Philip'
'Motevalli, Majid'

_publ_section_title
;
 Studies of the reactions of tripodal pyridine-containing ligands with
 Re(CO)(5)Br leading to rheniumtricarbonyl complexes with potential
 biomedical applications.
;
_journal_issue 39
_journal_name_full 'Dalton transactions (Cambridge, England : 2003)'
_journal_page_first 10215
_journal_page_last 10228
_journal_paper_doi 10.1039/c1dt11020a
_journal_volume 40
_journal_year 2011
_chemical_formula_sum 'C21 H18 Br N4 O5 Re'
_chemical_formula_weight 672.50
_chemical_name_systematic
;
?
;
_space_group_IT_number 148
_symmetry_cell_setting trigonal
_symmetry_Int_Tables_number 148
_symmetry_space_group_name_Hall '-R 3'
_symmetry_space_group_name_H-M 'R -3 :H'
_atom_sites_solution_hydrogens geom
_atom_sites_solution_primary direct
_atom_sites_solution_secondary difmap
_audit_creation_method SHELXL-97
_cell_angle_alpha 90.00
_cell_angle_beta 90.00
_cell_angle_gamma 120.00
_cell_formula_units_Z 18
_cell_length_a 29.8269(16)
_cell_length_b 29.8269(16)
_cell_length_c 15.6504(11)
_cell_measurement_reflns_used 100431
_cell_measurement_temperature 120(2)
_cell_measurement_theta_max 27.48
_cell_measurement_theta_min 2.91
_cell_volume 12057.9(12)
_computing_cell_refinement 'DENZO (Otwinowski & Minor, 1997) & COLLECT (Hooft, R.W.W., 1998)'
_computing_data_collection 'COLLECT (Hooft, R.W.W., 1998)'
_computing_data_reduction 'DENZO (Otwinowski & Minor, 1997) & COLLECT (Hooft, R.W.W., 1998)'
_computing_molecular_graphics 'Ortep-3 for Windows (Farrugia, 1997)'
_computing_publication_material 'WinGX publication routines (Farrugia, 1999)'
_computing_structure_refinement 'SHELXL-97 (Sheldrick, 2008)'
_computing_structure_solution 'DIRDIF08 (Beurskens et al, 2008)'
_diffrn_ambient_temperature 120(2)
_diffrn_detector_area_resol_mean '4096x4096pixels / 62x62mm'
_diffrn_measured_fraction_theta_full 0.991
_diffrn_measured_fraction_theta_max 0.991
_diffrn_measurement_device_type 'Bruker-Nonius APEX II CCD camera on \k-goniostat'
_diffrn_measurement_method '\f & \w scans'
_diffrn_radiation_monochromator '10cm confocal mirrors'
_diffrn_radiation_source 'Bruker-Nonius FR591 rotating anode'
_diffrn_radiation_type MoK\a
_diffrn_radiation_wavelength 0.71073
_diffrn_reflns_av_R_equivalents 0.0550
_diffrn_reflns_av_sigmaI/netI 0.0557
_diffrn_reflns_limit_h_max 35
_diffrn_reflns_limit_h_min -25
_diffrn_reflns_limit_k_max 35
_diffrn_reflns_limit_k_min -26
_diffrn_reflns_limit_l_max 19
_diffrn_reflns_limit_l_min -19
_diffrn_reflns_number 19587
_diffrn_reflns_theta_full 25.67
_diffrn_reflns_theta_max 25.67
_diffrn_reflns_theta_min 3.04
_exptl_absorpt_coefficient_mu 6.060
_exptl_absorpt_correction_T_max 0.7936
_exptl_absorpt_correction_T_min 0.5553
_exptl_absorpt_correction_type multi-scan
_exptl_absorpt_process_details 'SADABS 2007/2 (Sheldrick, G.M., 2007)'
_exptl_crystal_colour brown
_exptl_crystal_density_diffrn 1.667
_exptl_crystal_density_method 'not measured'
_exptl_crystal_description block
_exptl_crystal_F_000 5796
_exptl_crystal_size_max 0.11
_exptl_crystal_size_mid 0.10
_exptl_crystal_size_min 0.04
_refine_diff_density_max 2.877
_refine_diff_density_min -1.852
_refine_diff_density_rms 0.231
_refine_ls_extinction_method none
_refine_ls_goodness_of_fit_ref 1.211
_refine_ls_hydrogen_treatment constr
_refine_ls_matrix_type full
_refine_ls_number_parameters 303
_refine_ls_number_reflns 5025
_refine_ls_number_restraints 0
_refine_ls_restrained_S_all 1.211
_refine_ls_R_factor_all 0.1045
_refine_ls_R_factor_gt 0.0820
_refine_ls_shift/su_max 0.003
_refine_ls_shift/su_mean 0.000
_refine_ls_structure_factor_coef Fsqd
_refine_ls_weighting_details 'calc w=1/[\s^2^(Fo^2^)+(0.0001P)^2^+1088.8053P] where P=(Fo^2^+2Fc^2^)/3'
_refine_ls_weighting_scheme calc
_refine_ls_wR_factor_gt 0.1731
_refine_ls_wR_factor_ref 0.1822
_reflns_number_gt 3987
_reflns_number_total 5025
_reflns_threshold_expression >2\s(I)
_cod_data_source_file c1dt11020a.txt
_cod_data_source_block pd-9-56r
_cod_original_sg_symbol_H-M 'R -3'
_cod_database_code 7016912

loop_
_symmetry_equiv_pos_as_xyz
'x, y, z'
'-y, x-y, z'
'-x+y, -x, z'
'x+2/3, y+1/3, z+1/3'
'-y+2/3, x-y+1/3, z+1/3'
'-x+y+2/3, -x+1/3, z+1/3'
'x+1/3, y+2/3, z+2/3'
'-y+1/3, x-y+2/3, z+2/3'
'-x+y+1/3, -x+2/3, z+2/3'
'-x, -y, -z'
'y, -x+y, -z'
'x-y, x, -z'
'-x+2/3, -y+1/3, -z+1/3'
'y+2/3, -x+y+1/3, -z+1/3'
'x-y+2/3, x+1/3, -z+1/3'
'-x+1/3, -y+2/3, -z+2/3'
'y+1/3, -x+y+2/3, -z+2/3'
'x-y+1/3, x+2/3, -z+2/3'

loop_
_atom_site_label
_atom_site_type_symbol
_atom_site_fract_x
_atom_site_fract_y
_atom_site_fract_z
_atom_site_U_iso_or_equiv
_atom_site_adp_type
_atom_site_occupancy
_atom_site_symmetry_multiplicity
_atom_site_calc_flag
_atom_site_refinement_flags
_atom_site_disorder_assembly
_atom_site_disorder_group
C1 C 0.1691(6) -0.0351(6) 0.5797(9) 0.033(3) Uani 1 1 d . . .
C2 C 0.2150(7) 0.0319(7) 0.7070(12) 0.051(4) Uani 1 1 d . . .
C3 C 0.1604(7) 0.0498(6) 0.5892(11) 0.043(4) Uani 1 1 d . . .
C4 C 0.3181(6) 0.0997(7) 0.4614(10) 0.042(4) Uani 1 1 d . . .
C5 C 0.3214(6) 0.0563(7) 0.5089(10) 0.044(4) Uani 1 1 d . . .
C6 C 0.3569(7) 0.0408(9) 0.4856(12) 0.064(6) Uani 1 1 d . . .
H6 H 0.3811 0.0587 0.4413 0.077 Uiso 1 1 calc R . .
C7 C 0.3569(6) -0.0006(8) 0.5267(11) 0.051(5) Uani 1 1 d . . .
H7 H 0.3810 -0.0111 0.5105 0.062 Uiso 1 1 calc R . .
C8 C 0.3217(7) -0.0264(8) 0.5909(12) 0.056(5) Uani 1 1 d . . .
H8 H 0.3219 -0.0537 0.6218 0.067 Uiso 1 1 calc R . .
C9 C 0.2865(6) -0.0111(5) 0.6085(10) 0.034(3) Uani 1 1 d . . .
H9 H 0.2607 -0.0302 0.6502 0.040 Uiso 1 1 calc R . .
C10 C 0.2705(5) 0.0721(6) 0.4032(10) 0.034(3) Uani 1 1 d . . .
C11 C 0.2731(7) 0.0762(6) 0.3147(11) 0.044(4) Uani 1 1 d . . .
H11 H 0.3053 0.0962 0.2864 0.052 Uiso 1 1 calc R . .
C12 C 0.2271(7) 0.0501(6) 0.2687(11) 0.047(4) Uani 1 1 d . . .
H12 H 0.2278 0.0521 0.2081 0.057 Uiso 1 1 calc R . .
C13 C 0.1815(6) 0.0221(6) 0.3098(11) 0.043(4) Uani 1 1 d . . .
H13 H 0.1501 0.0044 0.2784 0.052 Uiso 1 1 calc R . .
C14 C 0.1810(6) 0.0196(5) 0.3970(10) 0.037(3) Uani 1 1 d . . .
H14 H 0.1488 -0.0004 0.4254 0.044 Uiso 1 1 calc R . .
C15 C 0.4136(7) 0.1551(8) 0.4489(15) 0.078(8) Uani 1 1 d . . .
C16 C 0.4574(19) 0.196(2) 0.396(3) 0.073(13) Uani 0.53(5) 1 d P A 1
H16A H 0.4577 0.2288 0.4015 0.110 Uiso 0.53(5) 1 calc PR A 1
H16B H 0.4526 0.1852 0.3363 0.110 Uiso 0.53(5) 1 calc PR A 1
H16C H 0.4904 0.2003 0.4170 0.110 Uiso 0.53(5) 1 calc PR A 1
C16' C 0.456(2) 0.167(3) 0.382(4) 0.073(13) Uani 0.47(5) 1 d P A 2
H16D H 0.4523 0.1343 0.3606 0.110 Uiso 0.47(5) 1 calc PR A 2
H16E H 0.4903 0.1873 0.4088 0.110 Uiso 0.47(5) 1 calc PR A 2
H16F H 0.4529 0.1864 0.3347 0.110 Uiso 0.47(5) 1 calc PR A 2
C17 C 0.3116(7) 0.1369(6) 0.5189(10) 0.047(4) Uani 1 1 d . . .
C18 C 0.3388(7) 0.1912(8) 0.5028(14) 0.067(6) Uani 1 1 d . . .
H18 H 0.3634 0.2052 0.4578 0.081 Uiso 1 1 calc R . .
C19 C 0.3287(9) 0.2238(7) 0.5548(17) 0.078(8) Uani 1 1 d . . .
H19 H 0.3461 0.2600 0.5439 0.093 Uiso 1 1 calc R . .
C20 C 0.2952(8) 0.2046(6) 0.6187(15) 0.061(6) Uani 1 1 d . . .
H20 H 0.2901 0.2271 0.6555 0.073 Uiso 1 1 calc R . .
C21 C 0.2677(7) 0.1516(6) 0.6315(11) 0.049(4) Uani 1 1 d . . .
H21 H 0.2440 0.1378 0.6779 0.058 Uiso 1 1 calc R . .
Br1 Br 0.47397(15) 0.03049(16) 0.3953(2) 0.0600(7) Uani 0.527(3) 1 d P B 1
Br1' Br 0.47925(16) 0.07935(18) 0.3661(3) 0.0600(7) Uani 0.473(3) 1 d P B 2
N1 N 0.2741(4) 0.1189(4) 0.5784(8) 0.029(3) Uani 1 1 d . . .
N2 N 0.2249(5) 0.0446(4) 0.4443(8) 0.035(3) Uani 1 1 d . . .
N3 N 0.2854(5) 0.0285(5) 0.5718(8) 0.039(3) Uani 1 1 d . . .
N4 N 0.3649(5) 0.1279(7) 0.4119(9) 0.062(5) Uani 1 1 d . A .
H4A H 0.3625 0.1278 0.3559 0.075 Uiso 1 1 calc R . .
Re1 Re 0.21771(2) 0.03701(2) 0.58457(4) 0.03346(19) Uani 1 1 d . . .
O2 O 0.2118(6) 0.0282(6) 0.7788(8) 0.068(4) Uani 1 1 d . . .
O1 O 0.1392(4) -0.0794(4) 0.5790(8) 0.050(3) Uani 1 1 d . . .
O3 O 0.1259(5) 0.0562(5) 0.5915(10) 0.063(4) Uani 1 1 d . . .
O4 O 0.4178(4) 0.1527(5) 0.5262(9) 0.063(4) Uani 1 1 d . A .
O5 O 0.5647(9) 0.0521(9) 0.447(2) 0.097(8) Uani 0.63(2) 1 d P C 1
O5' O 0.4293(16) -0.0404(15) 0.433(4) 0.097(8) Uani 0.37(2) 1 d P C 2

loop_
_atom_site_aniso_label
_atom_site_aniso_U_11
_atom_site_aniso_U_22
_atom_site_aniso_U_33
_atom_site_aniso_U_23
_atom_site_aniso_U_13
_atom_site_aniso_U_12
C1 0.031(8) 0.041(9) 0.032(8) -0.003(7) 0.000(6) 0.022(7)
C2 0.052(11) 0.044(10) 0.043(10) -0.001(8) -0.007(9) 0.015(8)
C3 0.046(10) 0.025(8) 0.044(10) 0.002(7) 0.001(8) 0.008(7)
C4 0.030(8) 0.058(10) 0.033(9) 0.009(8) 0.000(7) 0.019(8)
C5 0.042(9) 0.052(10) 0.028(8) 0.011(7) -0.007(7) 0.015(8)
C6 0.031(9) 0.094(16) 0.052(12) 0.009(11) 0.009(8) 0.020(10)
C7 0.040(9) 0.085(14) 0.041(10) -0.007(10) -0.012(8) 0.041(10)
C8 0.051(11) 0.063(12) 0.056(12) -0.004(10) -0.015(9) 0.031(10)
C9 0.034(8) 0.026(7) 0.039(9) -0.001(6) 0.000(7) 0.013(6)
C10 0.026(7) 0.033(8) 0.045(9) 0.001(7) -0.006(7) 0.017(7)
C11 0.048(10) 0.041(9) 0.043(10) 0.000(7) 0.005(8) 0.022(8)
C12 0.060(11) 0.039(9) 0.042(10) -0.011(7) -0.002(8) 0.024(9)
C13 0.042(9) 0.033(8) 0.054(11) 0.000(8) -0.004(8) 0.018(7)
C14 0.033(8) 0.029(8) 0.048(10) -0.009(7) -0.010(7) 0.015(7)
C15 0.035(10) 0.070(14) 0.076(15) 0.038(12) -0.019(10) -0.014(9)
C16 0.064(16) 0.12(4) 0.07(2) 0.04(3) 0.006(15) 0.07(3)
C16' 0.064(16) 0.12(4) 0.07(2) 0.04(3) 0.006(15) 0.07(3)
C17 0.048(10) 0.037(9) 0.034(9) 0.011(7) -0.011(8) 0.005(8)
C18 0.038(10) 0.047(11) 0.072(14) 0.021(10) -0.023(9) -0.012(9)
C19 0.073(15) 0.030(10) 0.099(18) 0.009(12) -0.057(14) 0.003(10)
C20 0.061(12) 0.026(9) 0.090(16) -0.013(10) -0.048(12) 0.018(9)
C21 0.056(11) 0.034(9) 0.047(10) -0.002(8) -0.021(8) 0.016(8)
Br1 0.0628(17) 0.0832(19) 0.0410(15) -0.0079(13) 0.0056(12) 0.0419(16)
Br1' 0.0628(17) 0.0832(19) 0.0410(15) -0.0079(13) 0.0056(12) 0.0419(16)
N1 0.029(6) 0.023(6) 0.036(7) 0.000(5) -0.008(5) 0.014(5)
N2 0.033(7) 0.029(6) 0.048(8) -0.008(6) -0.010(6) 0.021(6)
N3 0.026(6) 0.057(8) 0.036(7) 0.008(6) 0.000(5) 0.022(6)
N4 0.034(8) 0.094(12) 0.034(8) 0.023(8) -0.001(6) 0.014(8)
Re1 0.0326(3) 0.0266(3) 0.0376(3) -0.0012(3) 0.0010(3) 0.0121(3)
O2 0.076(10) 0.078(10) 0.044(8) 0.008(7) 0.006(7) 0.033(8)
O1 0.043(7) 0.035(6) 0.060(8) -0.007(6) 0.002(6) 0.009(5)
O3 0.043(7) 0.048(7) 0.108(12) -0.004(7) 0.008(7) 0.031(6)
O4 0.034(6) 0.076(9) 0.062(9) 0.018(7) -0.011(6) 0.015(6)
O5 0.071(13) 0.059(12) 0.18(2) 0.012(14) 0.033(16) 0.045(11)
O5' 0.071(13) 0.059(12) 0.18(2) 0.012(14) 0.033(16) 0.045(11)

loop_
_atom_type_symbol
_atom_type_description
_atom_type_scat_dispersion_real
_atom_type_scat_dispersion_imag
_atom_type_scat_source
C C 0.0033 0.0016 'International Tables Vol C Tables 4.2.6.8 and 6.1.1.4'
H H 0.0000 0.0000 'International Tables Vol C Tables 4.2.6.8 and 6.1.1.4'
Br Br -0.2901 2.4595 'International Tables Vol C Tables 4.2.6.8 and 6.1.1.4'
N N 0.0061 0.0033 'International Tables Vol C Tables 4.2.6.8 and 6.1.1.4'
Re Re -1.0185 7.2310 'International Tables Vol C Tables 4.2.6.8 and 6.1.1.4'
O O 0.0106 0.0060 'International Tables Vol C Tables 4.2.6.8 and 6.1.1.4'

loop_
_geom_angle_atom_site_label_1
_geom_angle_atom_site_label_2
_geom_angle_atom_site_label_3
_geom_angle
O1 C1 Re1 178.3(13)
O2 C2 Re1 177.9(17)
O3 C3 Re1 178.6(14)
N4 C4 C17 109.5(15)
N4 C4 C10 111.1(13)
C17 C4 C10 108.8(13)
N4 C4 C5 107.3(13)
C17 C4 C5 114.5(13)
C10 C4 C5 105.5(13)
N3 C5 C6 118.4(16)
N3 C5 C4 119.3(15)
C6 C5 C4 122.0(15)
C7 C6 C5 120.6(16)
C7 C6 H6 119.7
C5 C6 H6 119.7
C8 C7 C6 119.6(17)
C8 C7 H7 120.2
C6 C7 H7 120.2
C7 C8 C9 117.4(17)
C7 C8 H8 121.3
C9 C8 H8 121.3
N3 C9 C8 125.1(15)
N3 C9 H9 117.5
C8 C9 H9 117.5
N2 C10 C11 121.6(14)
N2 C10 C4 115.1(13)
C11 C10 C4 123.3(14)
C10 C11 C12 118.0(15)
C10 C11 H11 121.0
C12 C11 H11 121.0
C13 C12 C11 120.4(17)
C13 C12 H12 119.8
C11 C12 H12 119.8
C12 C13 C14 119.3(16)
C12 C13 H13 120.4
C14 C13 H13 120.4
N2 C14 C13 122.3(15)
N2 C14 H14 118.9
C13 C14 H14 118.9
O4 C15 N4 119.1(17)
O4 C15 C16 121(3)
N4 C15 C16 118(2)
O4 C15 C16' 126(3)
N4 C15 C16' 111(3)
C16 C15 C16' 33(3)
C15 C16 H16A 109.5
C15 C16 H16B 109.5
C15 C16 H16C 109.5
C15 C16' H16D 109.5
C15 C16' H16E 109.5
H16D C16' H16E 109.5
C15 C16' H16F 109.5
H16D C16' H16F 109.5
H16E C16' H16F 109.5
N1 C17 C18 117.6(18)
N1 C17 C4 120.4(13)
C18 C17 C4 121.2(17)
C19 C18 C17 119(2)
C19 C18 H18 120.5
C17 C18 H18 120.5
C20 C19 C18 120.8(18)
C20 C19 H19 119.6
C18 C19 H19 119.6
C19 C20 C21 120(2)
C19 C20 H20 120.2
C21 C20 H20 120.2
N1 C21 C20 120.8(19)
N1 C21 H21 119.6
C20 C21 H21 119.6
C17 N1 C21 121.5(13)
C17 N1 Re1 120.1(10)
C21 N1 Re1 118.1(10)
C14 N2 C10 118.5(14)
C14 N2 Re1 118.0(11)
C10 N2 Re1 123.5(10)
C9 N3 C5 118.9(13)
C9 N3 Re1 120.2(10)
C5 N3 Re1 119.0(10)
C15 N4 C4 122.8(15)
C15 N4 H4A 118.6
C4 N4 H4A 118.6
C2 Re1 C1 88.4(7)
C2 Re1 C3 88.4(8)
C1 Re1 C3 88.6(6)
C2 Re1 N3 95.0(7)
C1 Re1 N3 95.3(5)
C3 Re1 N3 174.9(6)
C2 Re1 N1 96.4(6)
C1 Re1 N1 175.1(5)
C3 Re1 N1 92.5(5)
N3 Re1 N1 83.4(5)
C2 Re1 N2 177.3(6)
C1 Re1 N2 93.2(5)
C3 Re1 N2 93.8(6)
N3 Re1 N2 82.7(4)
N1 Re1 N2 81.9(4)

loop_
_geom_bond_atom_site_label_1
_geom_bond_atom_site_label_2
_geom_bond_distance
C1 O1 1.168(18)
C1 Re1 1.902(15)
C2 O2 1.13(2)
C2 Re1 1.921(18)
C3 O3 1.14(2)
C3 Re1 1.930(18)
C4 N4 1.44(2)
C4 C17 1.51(2)
C4 C10 1.53(2)
C4 C5 1.54(2)
C5 N3 1.386(19)
C5 C6 1.40(3)
C6 C7 1.39(3)
C6 H6 0.9500
C7 C8 1.38(3)
C7 H7 0.9500
C8 C9 1.37(2)
C8 H8 0.9500
C9 N3 1.327(19)
C9 H9 0.9500
C10 N2 1.350(19)
C10 C11 1.39(2)
C11 C12 1.39(2)
C11 H11 0.9500
C12 C13 1.35(2)
C12 H12 0.9500
C13 C14 1.37(2)
C13 H13 0.9500
C14 N2 1.357(18)
C14 H14 0.9500
C15 O4 1.22(2)
C15 N4 1.39(2)
C15 C16 1.51(5)
C15 C16' 1.54(6)
C16 H16A 0.9800
C16 H16B 0.9800
C16 H16C 0.9800
C16' H16D 0.9800
C16' H16E 0.9800
C16' H16F 0.9800
C17 N1 1.34(2)
C17 C18 1.42(2)
C18 C19 1.41(3)
C18 H18 0.9500
C19 C20 1.32(3)
C19 H19 0.9500
C20 C21 1.38(2)
C20 H20 0.9500
C21 N1 1.37(2)
C21 H21 0.9500
N1 Re1 2.168(11)
N2 Re1 2.207(13)
N3 Re1 2.166(12)
N4 H4A 0.8800

loop_
_geom_torsion_atom_site_label_1
_geom_torsion_atom_site_label_2
_geom_torsion_atom_site_label_3
_geom_torsion_atom_site_label_4
_geom_torsion
N4 C4 C5 N3 169.7(14)
C17 C4 C5 N3 48(2)
C10 C4 C5 N3 -71.8(18)
N4 C4 C5 C6 -16(2)
C17 C4 C5 C6 -138.0(17)
C10 C4 C5 C6 102.3(18)
N3 C5 C6 C7 -2(3)
C4 C5 C6 C7 -176.2(16)
C5 C6 C7 C8 0(3)
C6 C7 C8 C9 3(3)
C7 C8 C9 N3 -4(3)
N4 C4 C10 N2 179.7(14)
C17 C4 C10 N2 -59.6(17)
C5 C4 C10 N2 63.8(17)
N4 C4 C10 C11 -3(2)
C17 C4 C10 C11 118.1(16)
C5 C4 C10 C11 -118.5(16)
N2 C10 C11 C12 -1(2)
C4 C10 C11 C12 -178.7(15)
C10 C11 C12 C13 0(2)
C11 C12 C13 C14 0(2)
C12 C13 C14 N2 1(2)
N4 C4 C17 N1 -171.9(13)
C10 C4 C17 N1 66.4(18)
C5 C4 C17 N1 -51(2)
N4 C4 C17 C18 18(2)
C10 C4 C17 C18 -103.3(18)
C5 C4 C17 C18 138.9(16)
N1 C17 C18 C19 6(2)
C4 C17 C18 C19 175.7(16)
C17 C18 C19 C20 1(3)
C18 C19 C20 C21 -4(3)
C19 C20 C21 N1 -1(3)
C18 C17 N1 C21 -10(2)
C4 C17 N1 C21 179.4(13)
C18 C17 N1 Re1 163.9(11)
C4 C17 N1 Re1 -6.1(19)
C20 C21 N1 C17 8(2)
C20 C21 N1 Re1 -166.2(12)
C13 C14 N2 C10 -1(2)
C13 C14 N2 Re1 179.7(11)
C11 C10 N2 C14 2(2)
C4 C10 N2 C14 179.2(13)
C11 C10 N2 Re1 -179.4(11)
C4 C10 N2 Re1 -1.7(17)
C8 C9 N3 C5 2(2)
C8 C9 N3 Re1 165.8(13)
C6 C5 N3 C9 1(2)
C4 C5 N3 C9 175.6(14)
C6 C5 N3 Re1 -162.9(13)
C4 C5 N3 Re1 11.4(19)
O4 C15 N4 C4 5(4)
C16 C15 N4 C4 -161(3)
C16' C15 N4 C4 163(3)
C17 C4 N4 C15 62(2)
C10 C4 N4 C15 -178.2(19)
C5 C4 N4 C15 -63(2)
O2 C2 Re1 C1 -54(46)
O2 C2 Re1 C3 35(46)
O2 C2 Re1 N3 -149(46)
O2 C2 Re1 N1 127(46)
O2 C2 Re1 N2 180(100)
O1 C1 Re1 C2 5(41)
O1 C1 Re1 C3 -84(41)
O1 C1 Re1 N3 99(41)
O1 C1 Re1 N1 173(100)
O1 C1 Re1 N2 -178(100)
O3 C3 Re1 C2 -100(66)
O3 C3 Re1 C1 -12(66)
O3 C3 Re1 N3 128(63)
O3 C3 Re1 N1 163(66)
O3 C3 Re1 N2 81(66)
C9 N3 Re1 C2 52.3(13)
C5 N3 Re1 C2 -143.8(13)
C9 N3 Re1 C1 -36.6(12)
C5 N3 Re1 C1 127.4(12)
C9 N3 Re1 C3 -176(6)
C5 N3 Re1 C3 -12(7)
C9 N3 Re1 N1 148.2(12)
C5 N3 Re1 N1 -47.9(12)
C9 N3 Re1 N2 -129.2(12)
C5 N3 Re1 N2 34.8(12)
C17 N1 Re1 C2 140.3(12)
C21 N1 Re1 C2 -45.1(12)
C17 N1 Re1 C1 -28(6)
C21 N1 Re1 C1 146(6)
C17 N1 Re1 C3 -131.0(12)
C21 N1 Re1 C3 43.6(11)
C17 N1 Re1 N3 46.0(11)
C21 N1 Re1 N3 -139.4(11)
C17 N1 Re1 N2 -37.5(11)
C21 N1 Re1 N2 137.1(11)
C14 N2 Re1 C2 169(13)
C10 N2 Re1 C2 -11(14)
C14 N2 Re1 C1 42.5(11)
C10 N2 Re1 C1 -136.6(11)
C14 N2 Re1 C3 -46.3(11)
C10 N2 Re1 C3 134.6(11)
C14 N2 Re1 N3 137.4(11)
C10 N2 Re1 N3 -41.7(11)
C14 N2 Re1 N1 -138.3(10)
C10 N2 Re1 N1 42.6(11)
